data_7204086
loop_
_publ_author_name
'Kiviniemi, Sari'
'Nissinen, Maija'
'Alaviuhkola, Terhi'
'Rissanen, Kari'
'Pursiainen, Jouni'

_publ_section_title
;
 The complexation of tetraphenylborate with organic N-heteroaromatic
 cations
;
_journal_issue 12
_journal_name_full 'Journal of the Chemical Society, Perkin Transactions 2'
_journal_page_first 2364
_journal_paper_doi 10.1039/b100775k
_journal_year 2001
_chemical_formula_sum 'C29 H28 B N3'
_chemical_formula_weight 429.35
_space_group_IT_number 19
_symmetry_cell_setting orthorhombic
_symmetry_space_group_name_Hall 'P 2ac 2ab'
_symmetry_space_group_name_H-M 'P 21 21 21'
_atom_sites_solution_hydrogens geom
_atom_sites_solution_primary direct
_atom_sites_solution_secondary difmap
_audit_creation_method SHELXL-97
_cell_angle_alpha 90.00
_cell_angle_beta 90.00
_cell_angle_gamma 90.00
_cell_formula_units_Z 4
_cell_length_a 10.0245(3)
_cell_length_b 12.7797(4)
_cell_length_c 19.0370(3)
_cell_measurement_temperature 173.0(2)
_cell_volume 2438.83(11)
_computing_structure_refinement 'SHELXL-97 (Sheldrick, 1997)'
_computing_structure_solution 'shelxs-97 (sheldrick, 1997)'
_diffrn_ambient_temperature 173.0(2)
_diffrn_measured_fraction_theta_full 0.987
_diffrn_measured_fraction_theta_max 0.987
_diffrn_radiation_monochromator graphite
_diffrn_radiation_source 'fine-focus sealed tube'
_diffrn_radiation_type MoK\a
_diffrn_radiation_wavelength 0.71073
_diffrn_reflns_av_R_equivalents 0.0319
_diffrn_reflns_av_sigmaI/netI 0.0365
_diffrn_reflns_limit_h_max 11
_diffrn_reflns_limit_h_min -9
_diffrn_reflns_limit_k_max 15
_diffrn_reflns_limit_k_min -13
_diffrn_reflns_limit_l_max 22
_diffrn_reflns_limit_l_min -19
_diffrn_reflns_number 10987
_diffrn_reflns_theta_full 25.03
_diffrn_reflns_theta_max 25.03
_diffrn_reflns_theta_min 3.78
_exptl_absorpt_coefficient_mu 0.068
_exptl_absorpt_correction_T_max 0.9966
_exptl_absorpt_correction_T_min 0.9798
_exptl_crystal_colour colorless
_exptl_crystal_density_diffrn 1.169
_exptl_crystal_density_method 'not measured'
_exptl_crystal_description plate
_exptl_crystal_F_000 912
_exptl_crystal_size_max 0.30
_exptl_crystal_size_mid 0.30
_exptl_crystal_size_min 0.05
_refine_diff_density_max 0.669
_refine_diff_density_min -0.151
_refine_diff_density_rms 0.034
_refine_ls_abs_structure_details 'Flack H D (1983), Acta Cryst. A39, 876-881'
_refine_ls_abs_structure_Flack 0(3)
_refine_ls_extinction_method none
_refine_ls_goodness_of_fit_ref 1.055
_refine_ls_hydrogen_treatment mixed
_refine_ls_matrix_type full
_refine_ls_number_parameters 299
_refine_ls_number_reflns 4255
_refine_ls_number_restraints 0
_refine_ls_restrained_S_all 1.055
_refine_ls_R_factor_all 0.0461
_refine_ls_R_factor_gt 0.0423
_refine_ls_shift/su_max 0.001
_refine_ls_shift/su_mean 0.000
_refine_ls_structure_factor_coef Fsqd
_refine_ls_weighting_details 'calc w=1/[\s^2^(Fo^2^)+(0.0627P)^2^+0.4169P] where P=(Fo^2^+2Fc^2^)/3'
_refine_ls_weighting_scheme calc
_refine_ls_wR_factor_gt 0.1102
_refine_ls_wR_factor_ref 0.1127
_reflns_number_gt 3969
_reflns_number_total 4255
_reflns_threshold_expression >2sigma(I)
_cod_data_source_file b100775k.txt
_cod_data_source_block comp1
_cod_original_sg_symbol_H-M P212121
_cod_database_code 7204086

loop_
_symmetry_equiv_pos_as_xyz
'x, y, z'
'-x+1/2, -y, z+1/2'
'x+1/2, -y+1/2, -z'
'-x, y+1/2, -z+1/2'

loop_
_atom_site_label
_atom_site_type_symbol
_atom_site_fract_x
_atom_site_fract_y
_atom_site_fract_z
_atom_site_U_iso_or_equiv
_atom_site_adp_type
_atom_site_occupancy
_atom_site_symmetry_multiplicity
_atom_site_calc_flag
_atom_site_refinement_flags
_atom_site_disorder_assembly
_atom_site_disorder_group
C1 C 0.78121(18) 0.34457(13) -0.09052(8) 0.0322(4) Uani 1 1 d . . .
C2 C 0.9067(2) 0.29972(14) -0.07941(10) 0.0381(4) Uani 1 1 d . . .
H2 H 0.9831 0.3436 -0.0810 0.046 Uiso 1 1 calc R . .
C3 C 0.9243(2) 0.19350(15) -0.06617(11) 0.0463(5) Uani 1 1 d . . .
H3 H 1.0114 0.1664 -0.0588 0.056 Uiso 1 1 calc R . .
C4 C 0.8158(3) 0.12775(16) -0.06366(11) 0.0514(5) Uani 1 1 d . . .
H4 H 0.8275 0.0549 -0.0557 0.062 Uiso 1 1 calc R . .
C5 C 0.6895(3) 0.16899(17) -0.07296(11) 0.0517(6) Uani 1 1 d . . .
H5 H 0.6136 0.1246 -0.0706 0.062 Uiso 1 1 calc R . .
C6 C 0.6732(2) 0.27563(15) -0.08583(10) 0.0406(4) Uani 1 1 d . . .
H6 H 0.5855 0.3025 -0.0916 0.049 Uiso 1 1 calc R . .
C7 C 0.75703(18) 0.52111(12) -0.02264(8) 0.0307(4) Uani 1 1 d . . .
C8 C 0.87205(19) 0.54753(15) 0.01501(10) 0.0384(4) Uani 1 1 d . . .
H8 H 0.9565 0.5379 -0.0067 0.046 Uiso 1 1 calc R . .
C9 C 0.8677(2) 0.58731(17) 0.08294(10) 0.0457(5) Uani 1 1 d . . .
H9 H 0.9482 0.6053 0.1064 0.055 Uiso 1 1 calc R . .
C10 C 0.7464(2) 0.60073(16) 0.11647(9) 0.0462(5) Uani 1 1 d . . .
H10 H 0.7427 0.6285 0.1627 0.055 Uiso 1 1 calc R . .
C11 C 0.6307(2) 0.57307(15) 0.08166(10) 0.0414(5) Uani 1 1 d . . .
H11 H 0.5468 0.5811 0.1042 0.050 Uiso 1 1 calc R . .
C12 C 0.63681(18) 0.53359(14) 0.01393(9) 0.0335(4) Uani 1 1 d . . .
H12 H 0.5560 0.5142 -0.0087 0.040 Uiso 1 1 calc R . .
C13 C 0.63228(17) 0.50249(14) -0.14915(9) 0.0323(4) Uani 1 1 d . . .
C14 C 0.58838(19) 0.44052(17) -0.20515(9) 0.0411(5) Uani 1 1 d . . .
H14 H 0.6288 0.3741 -0.2123 0.049 Uiso 1 1 calc R . .
C15 C 0.4881(2) 0.4724(2) -0.25070(11) 0.0558(6) Uani 1 1 d . . .
H15 H 0.4610 0.4276 -0.2879 0.067 Uiso 1 1 calc R . .
C16 C 0.4274(2) 0.5685(3) -0.24235(12) 0.0660(8) Uani 1 1 d . . .
H16 H 0.3594 0.5906 -0.2738 0.079 Uiso 1 1 calc R . .
C17 C 0.4671(2) 0.6321(2) -0.18752(12) 0.0610(7) Uani 1 1 d . . .
H17 H 0.4259 0.6983 -0.1808 0.073 Uiso 1 1 calc R . .
C18 C 0.5678(2) 0.59913(17) -0.14210(11) 0.0429(5) Uani 1 1 d . . .
H18 H 0.5937 0.6441 -0.1048 0.052 Uiso 1 1 calc R . .
C19 C 0.88759(16) 0.52144(14) -0.14831(9) 0.0287(4) Uani 1 1 d . . .
C20 C 0.92700(19) 0.62615(14) -0.14114(9) 0.0357(4) Uani 1 1 d . . .
H20 H 0.8911 0.6656 -0.1033 0.043 Uiso 1 1 calc R . .
C21 C 1.0154(2) 0.67520(17) -0.18619(11) 0.0429(5) Uani 1 1 d . . .
H21 H 1.0380 0.7466 -0.1790 0.051 Uiso 1 1 calc R . .
C22 C 1.0710(2) 0.62037(17) -0.24168(10) 0.0448(5) Uani 1 1 d . . .
H22 H 1.1308 0.6537 -0.2733 0.054 Uiso 1 1 calc R . .
C23 C 1.03790(18) 0.51658(18) -0.25017(10) 0.0421(5) Uani 1 1 d . . .
H23 H 1.0768 0.4774 -0.2873 0.050 Uiso 1 1 calc R . .
C24 C 0.94746(18) 0.46837(15) -0.20461(9) 0.0356(4) Uani 1 1 d . . .
H24 H 0.9257 0.3969 -0.2120 0.043 Uiso 1 1 calc R . .
C26 C 0.7595(2) 0.33249(16) 0.20485(10) 0.0468(5) Uani 1 1 d . . .
H26 H 0.7515 0.3864 0.2389 0.056 Uiso 1 1 calc R . .
C28 C 0.7716(2) 0.17997(16) 0.15491(11) 0.0504(5) Uani 1 1 d . . .
H28 H 0.7733 0.1062 0.1489 0.061 Uiso 1 1 calc R . .
C29 C 0.7813(2) 0.25054(18) 0.10492(10) 0.0509(5) Uani 1 1 d . . .
H29 H 0.7917 0.2376 0.0561 0.061 Uiso 1 1 calc R . .
B1 B 0.7642(2) 0.47104(15) -0.10226(9) 0.0299(4) Uani 1 1 d . . .
N25 N 0.77372(19) 0.34528(13) 0.13648(9) 0.0506(4) Uani 1 1 d . . .
H25 H 0.7776 0.4060 0.1148 0.061 Uiso 1 1 calc R . .
N27 N 0.75862(19) 0.23196(14) 0.21691(8) 0.0494(4) Uani 1 1 d . . .
H27 H 0.7508 0.2025 0.2585 0.059 Uiso 1 1 calc R . .
N100 N 0.7591(2) 0.14520(14) 0.37040(11) 0.0608(5) Uani 1 1 d . . .
C101 C 0.7588(2) 0.15294(15) 0.42971(12) 0.0503(5) Uani 1 1 d . . .
C102 C 0.7566(3) 0.1641(2) 0.50529(13) 0.0777(8) Uani 1 1 d . . .
H10A H 0.6654 0.1539 0.5225 0.117 Uiso 1 1 calc R . .
H10B H 0.7875 0.2344 0.5181 0.117 Uiso 1 1 calc R . .
H10C H 0.8155 0.1117 0.5265 0.117 Uiso 1 1 calc R . .

loop_
_atom_site_aniso_label
_atom_site_aniso_U_11
_atom_site_aniso_U_22
_atom_site_aniso_U_33
_atom_site_aniso_U_23
_atom_site_aniso_U_13
_atom_site_aniso_U_12
C1 0.0381(10) 0.0328(8) 0.0257(8) -0.0013(7) 0.0022(7) -0.0011(7)
C2 0.0405(10) 0.0343(9) 0.0394(10) 0.0021(7) 0.0037(8) 0.0029(8)
C3 0.0571(13) 0.0364(10) 0.0455(12) 0.0031(8) 0.0064(10) 0.0106(10)
C4 0.0777(16) 0.0306(10) 0.0459(12) 0.0005(8) 0.0023(10) 0.0034(10)
C5 0.0679(15) 0.0415(11) 0.0455(12) 0.0023(9) -0.0022(10) -0.0212(11)
C6 0.0430(10) 0.0404(10) 0.0383(10) 0.0016(8) -0.0018(8) -0.0087(8)
C7 0.0353(9) 0.0271(8) 0.0298(8) 0.0032(6) 0.0003(8) -0.0002(8)
C8 0.0345(10) 0.0484(11) 0.0323(10) 0.0009(8) -0.0027(8) 0.0005(8)
C9 0.0456(11) 0.0577(12) 0.0338(10) -0.0007(9) -0.0089(8) -0.0031(10)
C10 0.0579(13) 0.0515(11) 0.0291(9) -0.0053(8) -0.0008(9) 0.0001(11)
C11 0.0449(11) 0.0440(11) 0.0351(10) -0.0009(8) 0.0068(8) 0.0041(9)
C12 0.0355(9) 0.0342(9) 0.0309(9) -0.0005(7) 0.0015(7) -0.0011(8)
C13 0.0271(9) 0.0416(10) 0.0283(9) 0.0041(7) 0.0032(7) -0.0026(7)
C14 0.0363(10) 0.0596(12) 0.0273(9) -0.0021(8) 0.0019(8) -0.0071(9)
C15 0.0370(11) 0.1025(19) 0.0279(10) -0.0017(11) 0.0004(8) -0.0134(12)
C16 0.0322(11) 0.128(2) 0.0381(12) 0.0155(14) -0.0017(9) 0.0118(14)
C17 0.0475(13) 0.0862(18) 0.0492(13) 0.0136(12) 0.0005(10) 0.0287(12)
C18 0.0397(10) 0.0513(12) 0.0378(10) 0.0047(9) -0.0027(9) 0.0090(10)
C19 0.0267(8) 0.0330(8) 0.0265(8) 0.0011(7) -0.0024(6) 0.0021(7)
C20 0.0380(10) 0.0362(9) 0.0328(9) -0.0018(7) -0.0001(8) -0.0004(8)
C21 0.0403(11) 0.0437(11) 0.0446(11) 0.0029(8) -0.0016(8) -0.0087(9)
C22 0.0322(9) 0.0586(13) 0.0437(11) 0.0088(9) 0.0038(8) -0.0040(9)
C23 0.0344(10) 0.0598(13) 0.0321(10) -0.0015(9) 0.0044(8) 0.0073(9)
C24 0.0347(10) 0.0379(10) 0.0343(10) -0.0036(8) -0.0008(7) 0.0028(8)
C26 0.0509(12) 0.0459(11) 0.0438(10) -0.0081(8) -0.0022(10) 0.0062(10)
C28 0.0563(14) 0.0418(11) 0.0532(12) -0.0075(9) -0.0070(10) 0.0046(10)
C29 0.0507(13) 0.0674(14) 0.0346(10) -0.0079(10) -0.0035(9) 0.0143(11)
B1 0.0293(10) 0.0316(9) 0.0288(9) -0.0008(7) -0.0010(8) 0.0016(8)
N25 0.0563(11) 0.0461(10) 0.0495(10) 0.0121(8) -0.0024(8) 0.0053(9)
N27 0.0546(10) 0.0552(10) 0.0382(8) 0.0077(7) 0.0034(8) 0.0025(9)
N100 0.0674(13) 0.0444(10) 0.0706(13) -0.0029(9) 0.0129(11) 0.0035(10)
C101 0.0494(12) 0.0345(10) 0.0669(14) -0.0067(9) 0.0061(11) 0.0011(9)
C102 0.090(2) 0.0718(16) 0.0716(16) -0.0182(13) -0.0014(16) 0.0051(16)

loop_
_atom_type_symbol
_atom_type_description
_atom_type_scat_dispersion_real
_atom_type_scat_dispersion_imag
_atom_type_scat_source
C C 0.0033 0.0016 'International Tables Vol C Tables 4.2.6.8 and 6.1.1.4'
H H 0.0000 0.0000 'International Tables Vol C Tables 4.2.6.8 and 6.1.1.4'
B B 0.0013 0.0007 'International Tables Vol C Tables 4.2.6.8 and 6.1.1.4'
N N 0.0061 0.0033 'International Tables Vol C Tables 4.2.6.8 and 6.1.1.4'

loop_
_geom_angle_atom_site_label_1
_geom_angle_atom_site_label_2
_geom_angle_atom_site_label_3
_geom_angle
_geom_angle_site_symmetry_1
_geom_angle_site_symmetry_3
_geom_angle_publ_flag
C2 C1 C6 115.38(16) . . ?
C2 C1 B1 121.19(15) . . ?
C6 C1 B1 123.28(16) . . ?
C3 C2 C1 122.76(19) . . ?
C4 C3 C2 120.1(2) . . ?
C3 C4 C5 119.12(18) . . ?
C4 C5 C6 120.2(2) . . ?
C5 C6 C1 122.4(2) . . ?
C8 C7 C12 115.28(14) . . ?
C8 C7 B1 121.96(16) . . ?
C12 C7 B1 122.63(15) . . ?
C9 C8 C7 122.63(18) . . ?
C10 C9 C8 120.10(18) . . ?
C11 C10 C9 118.99(16) . . ?
C10 C11 C12 120.16(18) . . ?
C11 C12 C7 122.79(17) . . ?
C14 C13 C18 115.28(17) . . ?
C14 C13 B1 121.87(16) . . ?
C18 C13 B1 122.31(16) . . ?
C15 C14 C13 122.5(2) . . ?
C16 C15 C14 120.5(2) . . ?
C15 C16 C17 118.9(2) . . ?
C16 C17 C18 120.0(2) . . ?
C17 C18 C13 122.8(2) . . ?
C20 C19 C24 114.54(16) . . ?
C20 C19 B1 122.21(15) . . ?
C24 C19 B1 122.59(15) . . ?
C21 C20 C19 123.55(18) . . ?
C20 C21 C22 120.11(19) . . ?
C23 C22 C21 118.67(19) . . ?
C22 C23 C24 120.54(18) . . ?
C23 C24 C19 122.57(18) . . ?
N27 C26 N25 107.24(17) . . ?
C29 C28 N27 107.46(18) . . ?
C28 C29 N25 106.74(17) . . ?
C1 B1 C13 113.45(14) . . ?
C1 B1 C7 105.18(12) . . ?
C13 B1 C7 111.67(14) . . ?
C1 B1 C19 112.32(14) . . ?
C13 B1 C19 102.67(12) . . ?
C7 B1 C19 111.76(13) . . ?
C26 N25 C29 109.46(18) . . ?
C26 N27 C28 109.11(16) . . ?
N100 C101 C102 179.0(3) . . ?

loop_
_geom_bond_atom_site_label_1
_geom_bond_atom_site_label_2
_geom_bond_distance
_geom_bond_site_symmetry_2
_geom_bond_publ_flag
C1 C2 1.398(3) . ?
C1 C6 1.399(3) . ?
C1 B1 1.641(2) . ?
C2 C3 1.392(3) . ?
C3 C4 1.375(3) . ?
C4 C5 1.383(3) . ?
C5 C6 1.394(3) . ?
C7 C8 1.399(3) . ?
C7 C12 1.401(2) . ?
C7 B1 1.647(2) . ?
C8 C9 1.390(3) . ?
C9 C10 1.384(3) . ?
C10 C11 1.382(3) . ?
C11 C12 1.386(3) . ?
C13 C14 1.399(3) . ?
C13 C18 1.400(3) . ?
C13 B1 1.645(2) . ?
C14 C15 1.389(3) . ?
C15 C16 1.381(4) . ?
C16 C17 1.381(4) . ?
C17 C18 1.394(3) . ?
C19 C20 1.402(2) . ?
C19 C24 1.403(2) . ?
C19 B1 1.647(2) . ?
C20 C21 1.383(3) . ?
C21 C22 1.385(3) . ?
C22 C23 1.377(3) . ?
C23 C24 1.398(3) . ?
C26 N27 1.305(3) . ?
C26 N25 1.319(3) . ?
C28 C29 1.315(3) . ?
C28 N27 1.361(3) . ?
C29 N25 1.354(3) . ?
N100 C101 1.133(3) . ?
C101 C102 1.446(3) . ?

loop_
_geom_hbond_atom_site_label_D
_geom_hbond_atom_site_label_H
_geom_hbond_atom_site_label_A
_geom_hbond_distance_DH
_geom_hbond_distance_HA
_geom_hbond_distance_DA
_geom_hbond_angle_DHA
_geom_hbond_site_symmetry_A
N27 H27 N100 0.88 2.25 3.125(3) 170.3 .

loop_
_geom_torsion_atom_site_label_1
_geom_torsion_atom_site_label_2
_geom_torsion_atom_site_label_3
_geom_torsion_atom_site_label_4
_geom_torsion
_geom_torsion_site_symmetry_1
_geom_torsion_site_symmetry_2
_geom_torsion_site_symmetry_3
_geom_torsion_site_symmetry_4
_geom_torsion_publ_flag
C6 C1 C2 C3 1.4(3) . . . . ?
B1 C1 C2 C3 177.07(17) . . . . ?
C1 C2 C3 C4 0.1(3) . . . . ?
C2 C3 C4 C5 -1.4(3) . . . . ?
C3 C4 C5 C6 1.1(3) . . . . ?
C4 C5 C6 C1 0.6(3) . . . . ?
C2 C1 C6 C5 -1.7(3) . . . . ?
B1 C1 C6 C5 -177.30(17) . . . . ?
C12 C7 C8 C9 -2.4(3) . . . . ?
B1 C7 C8 C9 -178.29(17) . . . . ?
C7 C8 C9 C10 1.0(3) . . . . ?
C8 C9 C10 C11 0.6(3) . . . . ?
C9 C10 C11 C12 -0.7(3) . . . . ?
C10 C11 C12 C7 -0.9(3) . . . . ?
C8 C7 C12 C11 2.4(2) . . . . ?
B1 C7 C12 C11 178.21(16) . . . . ?
C18 C13 C14 C15 0.1(3) . . . . ?
B1 C13 C14 C15 -171.62(17) . . . . ?
C13 C14 C15 C16 0.4(3) . . . . ?
C14 C15 C16 C17 -0.7(3) . . . . ?
C15 C16 C17 C18 0.5(4) . . . . ?
C16 C17 C18 C13 -0.1(3) . . . . ?
C14 C13 C18 C17 -0.2(3) . . . . ?
B1 C13 C18 C17 171.46(19) . . . . ?
C24 C19 C20 C21 1.3(3) . . . . ?
B1 C19 C20 C21 -169.59(17) . . . . ?
C19 C20 C21 C22 -0.6(3) . . . . ?
C20 C21 C22 C23 -0.9(3) . . . . ?
C21 C22 C23 C24 1.5(3) . . . . ?
C22 C23 C24 C19 -0.7(3) . . . . ?
C20 C19 C24 C23 -0.7(3) . . . . ?
B1 C19 C24 C23 170.19(16) . . . . ?
N27 C28 C29 N25 -0.2(2) . . . . ?
C2 C1 B1 C13 152.97(16) . . . . ?
C6 C1 B1 C13 -31.7(2) . . . . ?
C2 C1 B1 C7 -84.71(19) . . . . ?
C6 C1 B1 C7 90.60(18) . . . . ?
C2 C1 B1 C19 37.1(2) . . . . ?
C6 C1 B1 C19 -147.62(16) . . . . ?
C14 C13 B1 C1 -35.9(2) . . . . ?
C18 C13 B1 C1 153.02(16) . . . . ?
C14 C13 B1 C7 -154.54(15) . . . . ?
C18 C13 B1 C7 34.4(2) . . . . ?
C14 C13 B1 C19 85.58(19) . . . . ?
C18 C13 B1 C19 -85.51(19) . . . . ?
C8 C7 B1 C1 86.06(19) . . . . ?
C12 C7 B1 C1 -89.47(18) . . . . ?
C8 C7 B1 C13 -150.46(16) . . . . ?
C12 C7 B1 C13 34.0(2) . . . . ?
C8 C7 B1 C19 -36.1(2) . . . . ?
C12 C7 B1 C19 148.38(16) . . . . ?
C20 C19 B1 C1 -152.69(15) . . . . ?
C24 C19 B1 C1 37.2(2) . . . . ?
C20 C19 B1 C13 85.08(18) . . . . ?
C24 C19 B1 C13 -85.07(19) . . . . ?
C20 C19 B1 C7 -34.7(2) . . . . ?
C24 C19 B1 C7 155.11(15) . . . . ?
N27 C26 N25 C29 0.3(3) . . . . ?
C28 C29 N25 C26 0.0(3) . . . . ?
N25 C26 N27 C28 -0.4(3) . . . . ?
C29 C28 N27 C26 0.4(3) . . . . ?

loop_
_cod_related_entry_id
_cod_related_entry_database
_cod_related_entry_code
1 ChemSpider 21142587
